data_4333960
loop_
_publ_author_name
'Daniel M. Zink'
'Michael B\"achle'
'Thomas Baumann'
'Martin Nieger'
'Michael K\"uhn'
'Cong Wang'
'Wim Klopper'
'Uwe Monkowius'
'Thomas Hofbeck'
'Hartmut Yersin'
'Stefan Br\"ase'

_publ_contact_author
;
        Martin Nieger
        Laboratory of Inorganic Chemistry
        Department of Chemistry
        Universitity of Helsinki
        P.O. Box 55
        FIN-00014 University of Helsinki
        Finland
;
_publ_contact_author_email martin.nieger@helsinki.fi
_publ_contact_author_fax '++358 9 191 50198'
_publ_contact_author_phone '++358 9 191 50192'
_publ_section_title
;
 Synthesis, Structure, and Characterization of Dinuclear Copper(I) Halide
 Complexes with P^N Ligands Featuring Exciting Photoluminescence
 Properties
;
_journal_name_full 'Inorganic Chemistry'
_journal_page_first 2292
_journal_page_last 2305
_journal_paper_doi 10.1021/ic300979c
_journal_volume 52
_journal_year 2013
_chemical_formula_moiety 'C57 H42 Cu2 I2 N3 P3 S3'
_chemical_formula_sum 'C57 H42 Cu2 I2 N3 P3 S3'
_chemical_formula_weight 1338.91
_chemical_name_systematic
; 
 ? 
;
_space_group_IT_number 2
_symmetry_cell_setting triclinic
_symmetry_space_group_name_Hall '-P 1'
_symmetry_space_group_name_H-M 'P -1'
_atom_sites_solution_hydrogens geom
_atom_sites_solution_primary direct
_atom_sites_solution_secondary difmap
_audit_creation_method SHELXL-97
_cell_angle_alpha 75.01(1)
_cell_angle_beta 76.04(1)
_cell_angle_gamma 71.34(1)
_cell_formula_units_Z 4
_cell_length_a 13.563(1)
_cell_length_b 20.147(2)
_cell_length_c 22.011(2)
_cell_measurement_reflns_used 198
_cell_measurement_temperature 123(2)
_cell_measurement_theta_max 25
_cell_measurement_theta_min 2.5
_cell_volume 5421.3(9)
_computing_cell_refinement EVALCCD
_computing_data_collection Collcet
_computing_data_reduction EVALCCD
_computing_molecular_graphics XP
_computing_publication_material 'SHELXL-97 (Sheldrick, 1997)'
_computing_structure_refinement 'SHELXL-97 (Sheldrick, 1997)'
_computing_structure_solution 'SHELXS-97 (Sheldrick, 1990)'
_diffrn_ambient_temperature 123(2)
_diffrn_measured_fraction_theta_full 0.995
_diffrn_measured_fraction_theta_max 0.995
_diffrn_measurement_device_type 'Bruker-Nonius KappaCCD'
_diffrn_measurement_method 'rotation in phi and omega, 1 deg.'
_diffrn_radiation_monochromator graphite
_diffrn_radiation_source 'fine-focus sealed tube'
_diffrn_radiation_type MoK\a
_diffrn_radiation_wavelength 0.71073
_diffrn_reflns_av_R_equivalents 0.0582
_diffrn_reflns_av_sigmaI/netI 0.0671
_diffrn_reflns_limit_h_max 17
_diffrn_reflns_limit_h_min -17
_diffrn_reflns_limit_k_max 26
_diffrn_reflns_limit_k_min -26
_diffrn_reflns_limit_l_max 28
_diffrn_reflns_limit_l_min -28
_diffrn_reflns_number 71387
_diffrn_reflns_theta_full 27.48
_diffrn_reflns_theta_max 27.48
_diffrn_reflns_theta_min 2.92
_exptl_absorpt_coefficient_mu 2.168
_exptl_absorpt_correction_T_max 0.8621
_exptl_absorpt_correction_T_min 0.5999
_exptl_absorpt_correction_type multi-scan
_exptl_absorpt_process_details 'SADABS (SHeldrick, 2008)'
_exptl_crystal_colour yellow
_exptl_crystal_density_diffrn 1.640
_exptl_crystal_density_meas ?
_exptl_crystal_description blocks
_exptl_crystal_F_000 2648
_exptl_crystal_size_max 0.32
_exptl_crystal_size_mid 0.16
_exptl_crystal_size_min 0.08
_refine_diff_density_max 2.747
_refine_diff_density_min -2.206
_refine_diff_density_rms 0.147
_refine_ls_extinction_method none
_refine_ls_goodness_of_fit_ref 1.068
_refine_ls_hydrogen_treatment constr
_refine_ls_matrix_type full
_refine_ls_number_parameters 1261
_refine_ls_number_reflns 24782
_refine_ls_number_restraints 0
_refine_ls_restrained_S_all 1.068
_refine_ls_R_factor_all 0.0837
_refine_ls_R_factor_gt 0.0571
_refine_ls_shift/su_max 0.001
_refine_ls_shift/su_mean 0.000
_refine_ls_structure_factor_coef Fsqd
_refine_ls_weighting_details 'calc w=1/[\s^2^(Fo^2^)+(0.0370P)^2^+34.8000P] where P=(Fo^2^+2Fc^2^)/3'
_refine_ls_weighting_scheme calc
_refine_ls_wR_factor_gt 0.1271
_refine_ls_wR_factor_ref 0.1390
_reflns_number_gt 18640
_reflns_number_total 24782
_reflns_threshold_expression >2sigma(I)
_cod_data_source_file ic300979c_si_002_08.cif
_cod_data_source_block sb199_hy_compound_9-I
_cod_depositor_comments
;
The following automatic conversions were performed:

'_exptl_crystal_density_meas' value 'none' was changed to '?' - the
value is perceived as not measured.

Automatic conversion script
Id: cif_fix_values 3008 2015-01-20 13:52:24Z robertas 
;
_cod_original_cell_volume 5421.3(8)
_cod_database_code 4333960

loop_
_symmetry_equiv_pos_as_xyz
'x, y, z'
'-x, -y, -z'

loop_
_atom_site_label
_atom_site_type_symbol
_atom_site_fract_x
_atom_site_fract_y
_atom_site_fract_z
_atom_site_U_iso_or_equiv
_atom_site_adp_type
_atom_site_occupancy
_atom_site_symmetry_multiplicity
_atom_site_calc_flag
_atom_site_refinement_flags
I1 I 0.73240(3) 0.13344(2) 0.252363(19) 0.02873(10) Uani 1 1 d .
I2 I 0.90053(3) 0.24324(2) 0.31173(2) 0.03079(10) Uani 1 1 d .
Cu1 Cu 0.91373(6) 0.16490(4) 0.23162(3) 0.02421(16) Uani 1 1 d .
Cu2 Cu 0.79715(6) 0.14270(4) 0.35894(3) 0.02419(16) Uani 1 1 d .
P1 P 1.02105(12) 0.05558(8) 0.25837(7) 0.0223(3) Uani 1 1 d .
N1 N 0.9082(4) 0.0453(2) 0.3827(2) 0.0213(10) Uani 1 1 d .
C2 C 0.9852(4) 0.0143(3) 0.3416(3) 0.0207(11) Uani 1 1 d .
S3 S 1.05855(13) -0.07069(8) 0.37304(8) 0.0312(4) Uani 1 1 d .
C4 C 0.9804(5) -0.0641(3) 0.4473(3) 0.0241(12) Uani 1 1 d .
C5 C 0.9872(5) -0.1139(3) 0.5051(3) 0.0291(14) Uani 1 1 d .
H5 H 1.0388 -0.1590 0.5072 0.035 Uiso 1 1 calc R
C6 C 0.9169(5) -0.0956(3) 0.5583(3) 0.0250(12) Uani 1 1 d .
H6 H 0.9204 -0.1280 0.5981 0.030 Uiso 1 1 calc R
C7 C 0.8403(5) -0.0298(3) 0.5547(3) 0.0273(13) Uani 1 1 d .
H7 H 0.7916 -0.0187 0.5921 0.033 Uiso 1 1 calc R
C8 C 0.8338(5) 0.0191(3) 0.4983(3) 0.0265(13) Uani 1 1 d .
H8 H 0.7818 0.0640 0.4967 0.032 Uiso 1 1 calc R
C9 C 0.9049(5) 0.0020(3) 0.4432(3) 0.0224(12) Uani 1 1 d .
C10 C 1.1617(5) 0.0456(3) 0.2539(3) 0.0293(14) Uani 1 1 d .
C11 C 1.1887(5) 0.1052(4) 0.2571(3) 0.0375(16) Uani 1 1 d .
H11 H 1.1356 0.1491 0.2596 0.045 Uiso 1 1 calc R
C12 C 1.2928(6) 0.1012(5) 0.2569(4) 0.050(2) Uani 1 1 d .
H12 H 1.3108 0.1419 0.2599 0.060 Uiso 1 1 calc R
C13 C 1.3699(6) 0.0376(5) 0.2521(4) 0.054(2) Uani 1 1 d .
H13 H 1.4411 0.0342 0.2530 0.065 Uiso 1 1 calc R
C14 C 1.3445(6) -0.0203(5) 0.2463(4) 0.051(2) Uani 1 1 d .
H14 H 1.3987 -0.0630 0.2410 0.062 Uiso 1 1 calc R
C15 C 1.2392(6) -0.0176(4) 0.2480(3) 0.0384(16) Uani 1 1 d .
H15 H 1.2216 -0.0585 0.2451 0.046 Uiso 1 1 calc R
C16 C 1.0197(6) -0.0113(3) 0.2168(3) 0.0319(15) Uani 1 1 d .
C17 C 0.9467(6) -0.0520(4) 0.2405(4) 0.0437(19) Uani 1 1 d .
H17 H 0.9005 -0.0473 0.2801 0.052 Uiso 1 1 calc R
C18 C 0.9426(9) -0.0991(5) 0.2057(5) 0.071(3) Uani 1 1 d .
H18 H 0.8949 -0.1278 0.2221 0.085 Uiso 1 1 calc R
C19 C 1.0077(11) -0.1045(5) 0.1472(5) 0.080(4) Uani 1 1 d .
H19 H 1.0035 -0.1363 0.1233 0.096 Uiso 1 1 calc R
C20 C 1.0783(10) -0.0642(5) 0.1231(4) 0.072(3) Uani 1 1 d .
H20 H 1.1231 -0.0685 0.0830 0.086 Uiso 1 1 calc R
C21 C 1.0841(7) -0.0172(4) 0.1578(3) 0.047(2) Uani 1 1 d .
H21 H 1.1323 0.0111 0.1410 0.056 Uiso 1 1 calc R
N22 N 1.1144(5) 0.2754(4) 0.1592(3) 0.0508(17) Uani 1 1 d .
P2 P 0.95322(12) 0.23478(8) 0.13682(7) 0.0244(3) Uani 1 1 d .
C23 C 1.0273(5) 0.2960(3) 0.1373(3) 0.0313(14) Uani 1 1 d .
S24 S 0.97473(15) 0.38869(9) 0.11484(9) 0.0392(4) Uani 1 1 d .
C25 C 1.0798(7) 0.4016(4) 0.1355(4) 0.0448(18) Uani 1 1 d .
C26 C 1.1019(8) 0.4657(5) 0.1332(5) 0.062(2) Uani 1 1 d .
H26 H 1.0569 0.5105 0.1169 0.075 Uiso 1 1 calc R
C27 C 1.1900(10) 0.4619(7) 0.1552(5) 0.081(3) Uani 1 1 d .
H27 H 1.2075 0.5045 0.1531 0.098 Uiso 1 1 calc R
C28 C 1.2549(10) 0.3957(7) 0.1809(6) 0.093(4) Uani 1 1 d .
H28 H 1.3145 0.3944 0.1971 0.111 Uiso 1 1 calc R
C29 C 1.2337(10) 0.3328(7) 0.1828(6) 0.094(4) Uani 1 1 d .
H29 H 1.2787 0.2883 0.1997 0.112 Uiso 1 1 calc R
C30 C 1.1455(8) 0.3350(5) 0.1595(5) 0.064(3) Uani 1 1 d .
C31 C 0.8414(5) 0.2969(3) 0.1009(3) 0.0285(13) Uani 1 1 d .
C32 C 0.7459(5) 0.3208(3) 0.1440(4) 0.0409(18) Uani 1 1 d .
H32 H 0.7397 0.3048 0.1889 0.049 Uiso 1 1 calc R
C33 C 0.6614(6) 0.3701(4) 0.1147(5) 0.060(3) Uani 1 1 d .
H33 H 0.5962 0.3874 0.1412 0.072 Uiso 1 1 calc R
C34 C 0.6693(7) 0.3937(5) 0.0503(5) 0.062(3) Uani 1 1 d .
H34 H 0.6099 0.4255 0.0327 0.075 Uiso 1 1 calc R
C35 C 0.7623(7) 0.3716(4) 0.0115(4) 0.051(2) Uani 1 1 d .
H35 H 0.7681 0.3895 -0.0332 0.061 Uiso 1 1 calc R
C36 C 0.8484(6) 0.3235(4) 0.0357(3) 0.0367(16) Uani 1 1 d .
H36 H 0.9129 0.3086 0.0077 0.044 Uiso 1 1 calc R
C37 C 1.0337(5) 0.1842(3) 0.0761(3) 0.0286(13) Uani 1 1 d .
C38 C 0.9852(6) 0.1474(4) 0.0529(3) 0.0356(15) Uani 1 1 d .
H38 H 0.9111 0.1537 0.0647 0.043 Uiso 1 1 calc R
C39 C 1.0458(8) 0.1006(4) 0.0116(4) 0.051(2) Uani 1 1 d .
H39 H 1.0125 0.0756 -0.0047 0.061 Uiso 1 1 calc R
C40 C 1.1538(8) 0.0909(4) -0.0053(4) 0.057(2) Uani 1 1 d .
H40 H 1.1950 0.0600 -0.0338 0.069 Uiso 1 1 calc R
C41 C 1.2003(7) 0.1262(4) 0.0192(4) 0.056(2) Uani 1 1 d .
H41 H 1.2746 0.1187 0.0080 0.067 Uiso 1 1 calc R
C42 C 1.1427(6) 0.1729(4) 0.0602(4) 0.0421(17) Uani 1 1 d .
H42 H 1.1772 0.1966 0.0770 0.051 Uiso 1 1 calc R
P3 P 0.66279(12) 0.19696(8) 0.42788(7) 0.0225(3) Uani 1 1 d .
N43 N 0.5885(4) 0.0943(3) 0.5185(2) 0.0288(11) Uani 1 1 d .
C44 C 0.5656(5) 0.1496(3) 0.4737(3) 0.0257(13) Uani 1 1 d .
S45 S 0.43638(14) 0.17230(9) 0.45686(8) 0.0347(4) Uani 1 1 d .
C46 C 0.4129(6) 0.1003(4) 0.5165(3) 0.0331(15) Uani 1 1 d .
C47 C 0.3215(6) 0.0776(4) 0.5389(4) 0.0418(17) Uani 1 1 d .
H47 H 0.2602 0.1003 0.5198 0.050 Uiso 1 1 calc R
C48 C 0.3236(6) 0.0208(4) 0.5900(4) 0.0457(19) Uani 1 1 d .
H48 H 0.2622 0.0045 0.6063 0.055 Uiso 1 1 calc R
C49 C 0.4133(6) -0.0134(4) 0.6184(3) 0.0434(18) Uani 1 1 d .
H49 H 0.4118 -0.0520 0.6538 0.052 Uiso 1 1 calc R
C50 C 0.5035(6) 0.0087(4) 0.5954(3) 0.0368(15) Uani 1 1 d .
H50 H 0.5652 -0.0149 0.6139 0.044 Uiso 1 1 calc R
C51 C 0.5027(5) 0.0665(3) 0.5441(3) 0.0313(14) Uani 1 1 d .
C52 C 0.5740(5) 0.2827(3) 0.3962(3) 0.0250(12) Uani 1 1 d .
C53 C 0.5749(5) 0.3052(3) 0.3309(3) 0.0298(14) Uani 1 1 d .
H53 H 0.6218 0.2767 0.3019 0.036 Uiso 1 1 calc R
C54 C 0.5051(5) 0.3710(4) 0.3084(4) 0.0397(17) Uani 1 1 d .
H54 H 0.5051 0.3871 0.2639 0.048 Uiso 1 1 calc R
C55 C 0.4379(5) 0.4116(4) 0.3497(4) 0.0378(17) Uani 1 1 d .
H55 H 0.3917 0.4562 0.3340 0.045 Uiso 1 1 calc R
C56 C 0.4365(5) 0.3883(3) 0.4154(4) 0.0348(15) Uani 1 1 d .
H56 H 0.3887 0.4167 0.4442 0.042 Uiso 1 1 calc R
C57 C 0.5043(5) 0.3240(3) 0.4386(3) 0.0315(14) Uani 1 1 d .
H57 H 0.5033 0.3081 0.4833 0.038 Uiso 1 1 calc R
C58 C 0.7082(5) 0.2200(3) 0.4905(3) 0.0238(12) Uani 1 1 d .
C59 C 0.6921(5) 0.1886(3) 0.5548(3) 0.0280(13) Uani 1 1 d .
H59 H 0.6520 0.1548 0.5694 0.034 Uiso 1 1 calc R
C60 C 0.7339(5) 0.2063(3) 0.5972(3) 0.0311(14) Uani 1 1 d .
H60 H 0.7208 0.1855 0.6413 0.037 Uiso 1 1 calc R
C61 C 0.7952(5) 0.2542(3) 0.5767(3) 0.0306(14) Uani 1 1 d .
H61 H 0.8258 0.2649 0.6063 0.037 Uiso 1 1 calc R
C62 C 0.8115(5) 0.2863(3) 0.5125(3) 0.0290(14) Uani 1 1 d .
H62 H 0.8529 0.3193 0.4978 0.035 Uiso 1 1 calc R
C63 C 0.7662(5) 0.2695(3) 0.4699(3) 0.0275(13) Uani 1 1 d .
H63 H 0.7753 0.2923 0.4262 0.033 Uiso 1 1 calc R
I1' I 0.39804(3) 0.56513(2) 0.189173(19) 0.02651(9) Uani 1 1 d .
I2' I 0.25315(3) 0.77444(2) 0.235516(18) 0.02449(9) Uani 1 1 d .
Cu1' Cu 0.43393(5) 0.68541(4) 0.19823(3) 0.02115(15) Uani 1 1 d .
Cu2' Cu 0.27582(5) 0.62953(4) 0.28309(3) 0.02366(16) Uani 1 1 d .
P1' P 0.52322(11) 0.65212(8) 0.27982(7) 0.0199(3) Uani 1 1 d .
N1' N 0.3579(4) 0.6004(3) 0.3579(2) 0.0221(10) Uani 1 1 d .
C2' C 0.4433(4) 0.6208(3) 0.3545(3) 0.0196(11) Uani 1 1 d .
S3' S 0.47855(12) 0.61229(8) 0.42769(7) 0.0247(3) Uani 1 1 d .
C4' C 0.3761(5) 0.5750(3) 0.4659(3) 0.0237(12) Uani 1 1 d .
C5' C 0.3461(5) 0.5511(3) 0.5314(3) 0.0269(13) Uani 1 1 d .
H5' H 0.3841 0.5532 0.5615 0.032 Uiso 1 1 calc R
C6' C 0.2592(5) 0.5244(3) 0.5505(3) 0.0306(14) Uani 1 1 d .
H6' H 0.2369 0.5080 0.5947 0.037 Uiso 1 1 calc R
C7' C 0.2037(5) 0.5210(3) 0.5066(3) 0.0267(13) Uani 1 1 d .
H7' H 0.1448 0.5017 0.5211 0.032 Uiso 1 1 calc R
C8' C 0.2331(4) 0.5454(3) 0.4417(3) 0.0243(12) Uani 1 1 d .
H8' H 0.1946 0.5432 0.4119 0.029 Uiso 1 1 calc R
C9' C 0.3203(4) 0.5732(3) 0.4209(3) 0.0200(11) Uani 1 1 d .
C10' C 0.6356(4) 0.5736(3) 0.2722(3) 0.0216(12) Uani 1 1 d .
C11' C 0.6306(5) 0.5053(3) 0.3018(3) 0.0272(13) Uani 1 1 d .
H11' H 0.5680 0.4981 0.3298 0.033 Uiso 1 1 calc R
C12' C 0.7162(5) 0.4468(3) 0.2910(3) 0.0331(15) Uani 1 1 d .
H12' H 0.7120 0.3998 0.3114 0.040 Uiso 1 1 calc R
C13' C 0.8070(5) 0.4571(4) 0.2506(3) 0.0340(15) Uani 1 1 d .
H13' H 0.8660 0.4173 0.2436 0.041 Uiso 1 1 calc R
C14' C 0.8126(5) 0.5256(4) 0.2201(3) 0.0346(15) Uani 1 1 d .
H14' H 0.8752 0.5324 0.1919 0.041 Uiso 1 1 calc R
C15' C 0.7275(5) 0.5838(3) 0.2305(3) 0.0290(13) Uani 1 1 d .
H15' H 0.7315 0.6306 0.2094 0.035 Uiso 1 1 calc R
C16' C 0.5754(4) 0.7105(3) 0.3075(3) 0.0223(12) Uani 1 1 d .
C17' C 0.5220(5) 0.7829(3) 0.3003(3) 0.0295(14) Uani 1 1 d .
H17' H 0.4630 0.8014 0.2789 0.035 Uiso 1 1 calc R
C18' C 0.5546(6) 0.8278(4) 0.3242(3) 0.0367(16) Uani 1 1 d .
H18' H 0.5179 0.8772 0.3188 0.044 Uiso 1 1 calc R
C19' C 0.6389(5) 0.8022(4) 0.3554(4) 0.0378(16) Uani 1 1 d .
H19' H 0.6602 0.8335 0.3720 0.045 Uiso 1 1 calc R
C20' C 0.6936(5) 0.7299(4) 0.3628(3) 0.0369(16) Uani 1 1 d .
H20' H 0.7528 0.7121 0.3841 0.044 Uiso 1 1 calc R
C21' C 0.6622(5) 0.6842(4) 0.3394(3) 0.0320(14) Uani 1 1 d .
H21' H 0.6993 0.6349 0.3448 0.038 Uiso 1 1 calc R
P2' P 0.52209(12) 0.72760(8) 0.10355(7) 0.0231(3) Uani 1 1 d .
N22' N 0.6156(4) 0.8093(3) 0.1412(3) 0.0302(12) Uani 1 1 d .
C23' C 0.5500(5) 0.8093(3) 0.1068(3) 0.0239(12) Uani 1 1 d .
S24' S 0.48153(16) 0.89322(9) 0.07004(9) 0.0404(4) Uani 1 1 d .
C25' C 0.5480(6) 0.9318(4) 0.1034(3) 0.0364(16) Uani 1 1 d .
C26' C 0.5398(8) 1.0044(4) 0.0973(4) 0.054(2) Uani 1 1 d .
H26' H 0.4929 1.0407 0.0724 0.065 Uiso 1 1 calc R
C27' C 0.6019(8) 1.0204(5) 0.1285(4) 0.059(2) Uani 1 1 d .
H27' H 0.5986 1.0691 0.1245 0.071 Uiso 1 1 calc R
C28' C 0.6691(6) 0.9690(5) 0.1654(4) 0.052(2) Uani 1 1 d .
H28' H 0.7101 0.9826 0.1870 0.063 Uiso 1 1 calc R
C29' C 0.6774(6) 0.8971(4) 0.1715(4) 0.0446(18) Uani 1 1 d .
H29' H 0.7246 0.8614 0.1965 0.054 Uiso 1 1 calc R
C30' C 0.6154(5) 0.8784(3) 0.1403(3) 0.0293(14) Uani 1 1 d .
C31' C 0.4547(5) 0.7565(4) 0.0345(3) 0.0312(14) Uani 1 1 d .
C32' C 0.3457(6) 0.7834(4) 0.0455(3) 0.0442(18) Uani 1 1 d .
H32' H 0.3083 0.7865 0.0876 0.053 Uiso 1 1 calc R
C33' C 0.2914(7) 0.8058(5) -0.0056(4) 0.051(2) Uani 1 1 d .
H33' H 0.2171 0.8267 0.0015 0.062 Uiso 1 1 calc R
C34' C 0.3442(7) 0.7981(5) -0.0659(4) 0.051(2) Uani 1 1 d .
H34' H 0.3061 0.8123 -0.1002 0.061 Uiso 1 1 calc R
C35' C 0.4508(8) 0.7703(5) -0.0769(4) 0.057(2) Uani 1 1 d .
H35' H 0.4873 0.7652 -0.1188 0.069 Uiso 1 1 calc R
C36' C 0.5058(6) 0.7494(5) -0.0265(4) 0.0480(19) Uani 1 1 d .
H36' H 0.5803 0.7299 -0.0343 0.058 Uiso 1 1 calc R
C37' C 0.6513(5) 0.6707(3) 0.0758(3) 0.0263(13) Uani 1 1 d .
C38' C 0.6581(6) 0.5993(4) 0.0791(4) 0.0461(19) Uani 1 1 d .
H38' H 0.5971 0.5824 0.0952 0.055 Uiso 1 1 calc R
C39' C 0.7542(6) 0.5530(4) 0.0586(4) 0.054(2) Uani 1 1 d .
H39' H 0.7586 0.5045 0.0607 0.065 Uiso 1 1 calc R
C40' C 0.8425(6) 0.5766(4) 0.0354(4) 0.0443(18) Uani 1 1 d .
H40' H 0.9075 0.5450 0.0202 0.053 Uiso 1 1 calc R
C41' C 0.8369(6) 0.6463(4) 0.0340(4) 0.0424(18) Uani 1 1 d .
H41' H 0.8988 0.6623 0.0191 0.051 Uiso 1 1 calc R
C42' C 0.7427(5) 0.6928(4) 0.0538(4) 0.0382(16) Uani 1 1 d .
H42' H 0.7399 0.7408 0.0525 0.046 Uiso 1 1 calc R
P3' P 0.10933(12) 0.62658(9) 0.29483(8) 0.0264(3) Uani 1 1 d .
N43' N 0.1769(4) 0.4834(3) 0.3286(3) 0.0359(13) Uani 1 1 d .
C44' C 0.0957(5) 0.5359(3) 0.3146(3) 0.0314(14) Uani 1 1 d .
S45' S -0.02035(15) 0.51475(10) 0.32062(11) 0.0443(5) Uani 1 1 d .
C46' C 0.0425(6) 0.4262(4) 0.3425(4) 0.0420(17) Uani 1 1 d .
C47' C 0.0068(7) 0.3651(4) 0.3583(5) 0.057(2) Uani 1 1 d .
H47' H -0.0648 0.3688 0.3583 0.068 Uiso 1 1 calc R
C48' C 0.0769(8) 0.3000(5) 0.3738(5) 0.061(3) Uani 1 1 d .
H48' H 0.0527 0.2584 0.3851 0.073 Uiso 1 1 calc R
C49' C 0.1822(7) 0.2927(4) 0.3737(4) 0.0469(19) Uani 1 1 d .
H49' H 0.2287 0.2464 0.3839 0.056 Uiso 1 1 calc R
C50' C 0.2204(6) 0.3519(4) 0.3590(4) 0.0418(17) Uani 1 1 d .
H50' H 0.2924 0.3469 0.3592 0.050 Uiso 1 1 calc R
C51' C 0.1508(5) 0.4192(4) 0.3438(3) 0.0353(15) Uani 1 1 d .
C52' C 0.0152(5) 0.6681(3) 0.3585(3) 0.0291(14) Uani 1 1 d .
C53' C -0.0179(4) 0.7437(2) 0.3452(2) 0.0114(9) Uani 1 1 d .
H53' H -0.0002 0.7703 0.3037 0.014 Uiso 1 1 calc R
C54' C -0.0787(6) 0.7784(4) 0.3965(4) 0.0411(17) Uani 1 1 d .
H54' H -0.0959 0.8290 0.3897 0.049 Uiso 1 1 calc R
C55' C -0.1131(6) 0.7417(5) 0.4548(4) 0.0474(19) Uani 1 1 d .
H55' H -0.1569 0.7660 0.4876 0.057 Uiso 1 1 calc R
C56' C -0.0815(5) 0.6665(4) 0.4648(4) 0.0404(17) Uani 1 1 d .
H56' H -0.1034 0.6400 0.5056 0.049 Uiso 1 1 calc R
C57' C -0.0188(5) 0.6293(4) 0.4169(3) 0.0324(15) Uani 1 1 d .
H57' H -0.0002 0.5786 0.4245 0.039 Uiso 1 1 calc R
C58' C 0.0436(5) 0.6682(3) 0.2253(3) 0.0262(13) Uani 1 1 d .
C59' C 0.1039(5) 0.6866(3) 0.1667(3) 0.0277(13) Uani 1 1 d .
H59' H 0.1784 0.6760 0.1627 0.033 Uiso 1 1 calc R
C60' C 0.0567(6) 0.7203(4) 0.1140(3) 0.0365(16) Uani 1 1 d .
H60' H 0.0984 0.7334 0.0739 0.044 Uiso 1 1 calc R
C61' C -0.0506(6) 0.7351(4) 0.1194(4) 0.0393(17) Uani 1 1 d .
H61' H -0.0826 0.7583 0.0827 0.047 Uiso 1 1 calc R
C62' C -0.1128(5) 0.7169(3) 0.1768(3) 0.0331(15) Uani 1 1 d .
H62' H -0.1869 0.7268 0.1797 0.040 Uiso 1 1 calc R
C63' C -0.0659(5) 0.6837(3) 0.2309(3) 0.0320(14) Uani 1 1 d .
H63' H -0.1080 0.6719 0.2712 0.038 Uiso 1 1 calc R

loop_
_atom_site_aniso_label
_atom_site_aniso_U_11
_atom_site_aniso_U_22
_atom_site_aniso_U_33
_atom_site_aniso_U_23
_atom_site_aniso_U_13
_atom_site_aniso_U_12
I1 0.0328(2) 0.0320(2) 0.0218(2) 0.00228(16) -0.00607(16) -0.01458(17)
I2 0.0414(2) 0.02040(19) 0.0286(2) -0.00542(16) 0.00069(18) -0.01041(17)
Cu1 0.0296(4) 0.0198(3) 0.0194(4) 0.0017(3) -0.0021(3) -0.0075(3)
Cu2 0.0289(4) 0.0181(3) 0.0198(4) -0.0002(3) -0.0022(3) -0.0029(3)
P1 0.0286(8) 0.0169(7) 0.0208(7) -0.0007(6) -0.0066(6) -0.0061(6)
N1 0.030(3) 0.014(2) 0.018(2) 0.0035(18) -0.005(2) -0.0073(19)
C2 0.023(3) 0.017(3) 0.019(3) 0.001(2) -0.007(2) -0.004(2)
S3 0.0345(8) 0.0225(7) 0.0233(8) 0.0004(6) -0.0012(7) 0.0037(6)
C4 0.028(3) 0.021(3) 0.020(3) 0.000(2) -0.004(2) -0.006(2)
C5 0.041(4) 0.018(3) 0.025(3) 0.004(2) -0.010(3) -0.006(3)
C6 0.034(3) 0.020(3) 0.019(3) 0.008(2) -0.009(2) -0.010(2)
C7 0.030(3) 0.029(3) 0.021(3) 0.002(2) -0.002(2) -0.012(3)
C8 0.028(3) 0.016(3) 0.029(3) 0.003(2) -0.004(3) -0.004(2)
C9 0.032(3) 0.018(3) 0.019(3) 0.002(2) -0.010(2) -0.011(2)
C10 0.023(3) 0.031(3) 0.025(3) 0.000(3) 0.001(3) -0.005(3)
C11 0.035(4) 0.035(4) 0.041(4) -0.006(3) -0.003(3) -0.011(3)
C12 0.041(4) 0.054(5) 0.058(5) -0.006(4) -0.007(4) -0.020(4)
C13 0.033(4) 0.071(6) 0.049(5) 0.003(4) -0.002(4) -0.016(4)
C14 0.033(4) 0.053(5) 0.045(5) 0.000(4) 0.006(3) 0.001(4)
C15 0.046(4) 0.029(3) 0.027(3) -0.003(3) 0.004(3) -0.001(3)
C16 0.049(4) 0.017(3) 0.032(4) -0.003(3) -0.021(3) -0.003(3)
C17 0.057(5) 0.034(4) 0.050(5) 0.001(3) -0.034(4) -0.015(3)
C18 0.111(8) 0.040(5) 0.088(8) 0.004(5) -0.077(7) -0.027(5)
C19 0.160(11) 0.031(5) 0.067(7) -0.007(5) -0.080(8) -0.007(6)
C20 0.130(9) 0.042(5) 0.039(5) -0.014(4) -0.037(6) 0.003(6)
C21 0.087(6) 0.024(3) 0.026(4) -0.006(3) -0.021(4) -0.001(4)
N22 0.058(4) 0.046(4) 0.057(4) 0.007(3) -0.026(4) -0.027(3)
P2 0.0288(8) 0.0239(8) 0.0193(7) 0.0014(6) -0.0037(6) -0.0106(6)
C23 0.044(4) 0.029(3) 0.023(3) 0.000(3) -0.005(3) -0.017(3)
S24 0.0434(10) 0.0301(9) 0.0432(10) -0.0086(8) 0.0041(8) -0.0165(7)
C25 0.061(5) 0.042(4) 0.037(4) -0.007(3) 0.000(4) -0.028(4)
C26 0.073(6) 0.060(6) 0.069(6) -0.023(5) -0.001(5) -0.040(5)
C27 0.111(9) 0.096(9) 0.073(7) -0.024(7) -0.014(7) -0.073(8)
C28 0.109(9) 0.110(10) 0.095(9) 0.006(8) -0.051(8) -0.075(8)
C29 0.109(9) 0.087(8) 0.116(10) 0.021(7) -0.066(8) -0.068(7)
C30 0.082(7) 0.067(6) 0.066(6) 0.009(5) -0.036(5) -0.053(5)
C31 0.029(3) 0.024(3) 0.032(3) 0.000(3) -0.006(3) -0.010(2)
C32 0.029(3) 0.023(3) 0.049(4) 0.017(3) -0.003(3) 0.002(3)
C33 0.034(4) 0.044(5) 0.078(7) 0.009(4) 0.000(4) -0.002(3)
C34 0.048(5) 0.042(5) 0.085(7) 0.023(5) -0.026(5) -0.013(4)
C35 0.056(5) 0.042(4) 0.054(5) 0.003(4) -0.025(4) -0.008(4)
C36 0.041(4) 0.033(4) 0.035(4) -0.006(3) -0.010(3) -0.007(3)
C37 0.035(3) 0.026(3) 0.019(3) 0.003(2) -0.003(3) -0.007(3)
C38 0.045(4) 0.033(4) 0.028(4) -0.005(3) -0.013(3) -0.006(3)
C39 0.091(7) 0.033(4) 0.031(4) -0.007(3) -0.017(4) -0.015(4)
C40 0.093(7) 0.032(4) 0.027(4) -0.005(3) 0.010(4) -0.006(4)
C41 0.054(5) 0.042(5) 0.052(5) -0.009(4) 0.016(4) -0.007(4)
C42 0.044(4) 0.036(4) 0.040(4) -0.002(3) 0.005(3) -0.016(3)
P3 0.0254(8) 0.0175(7) 0.0210(7) -0.0014(6) -0.0034(6) -0.0037(6)
N43 0.032(3) 0.027(3) 0.023(3) 0.000(2) 0.000(2) -0.009(2)
C44 0.028(3) 0.022(3) 0.030(3) -0.010(3) -0.004(3) -0.007(2)
S45 0.0388(9) 0.0373(9) 0.0329(9) -0.0016(7) -0.0115(7) -0.0173(7)
C46 0.045(4) 0.036(4) 0.026(3) -0.008(3) -0.005(3) -0.021(3)
C47 0.048(4) 0.049(4) 0.041(4) -0.015(4) -0.004(3) -0.029(4)
C48 0.051(5) 0.064(5) 0.041(4) -0.022(4) 0.007(4) -0.043(4)
C49 0.063(5) 0.050(5) 0.027(4) -0.007(3) 0.007(3) -0.040(4)
C50 0.045(4) 0.033(4) 0.033(4) -0.003(3) -0.003(3) -0.017(3)
C51 0.040(4) 0.030(3) 0.028(3) -0.010(3) 0.004(3) -0.019(3)
C52 0.023(3) 0.018(3) 0.032(3) 0.001(2) -0.007(3) -0.006(2)
C53 0.030(3) 0.027(3) 0.029(3) -0.004(3) -0.002(3) -0.006(3)
C54 0.032(4) 0.043(4) 0.037(4) -0.002(3) -0.006(3) -0.005(3)
C55 0.026(3) 0.025(3) 0.060(5) -0.004(3) -0.017(3) 0.000(3)
C56 0.029(3) 0.028(3) 0.049(4) -0.013(3) -0.011(3) -0.002(3)
C57 0.040(4) 0.022(3) 0.031(3) -0.005(3) -0.006(3) -0.006(3)
C58 0.025(3) 0.017(3) 0.025(3) -0.009(2) -0.003(2) 0.003(2)
C59 0.032(3) 0.022(3) 0.027(3) -0.003(2) -0.005(3) -0.005(2)
C60 0.034(3) 0.030(3) 0.023(3) -0.004(3) -0.006(3) -0.001(3)
C61 0.027(3) 0.028(3) 0.037(4) -0.013(3) -0.013(3) 0.003(3)
C62 0.029(3) 0.020(3) 0.036(4) -0.010(3) -0.006(3) -0.001(2)
C63 0.033(3) 0.022(3) 0.022(3) -0.004(2) -0.002(3) -0.004(3)
I1' 0.0291(2) 0.0270(2) 0.0260(2) -0.00495(16) -0.00044(16) -0.01464(16)
I2' 0.02333(19) 0.02356(19) 0.02351(19) -0.00078(15) -0.00490(15) -0.00471(14)
Cu1' 0.0214(3) 0.0233(4) 0.0186(3) 0.0006(3) -0.0038(3) -0.0093(3)
Cu2' 0.0190(3) 0.0288(4) 0.0213(4) 0.0012(3) -0.0035(3) -0.0088(3)
P1' 0.0206(7) 0.0197(7) 0.0187(7) -0.0007(6) -0.0041(6) -0.0067(6)
N1' 0.018(2) 0.021(2) 0.022(3) 0.000(2) -0.003(2) -0.0029(19)
C2' 0.023(3) 0.019(3) 0.017(3) -0.002(2) -0.007(2) -0.004(2)
S3' 0.0240(7) 0.0288(8) 0.0198(7) -0.0019(6) -0.0057(6) -0.0061(6)
C4' 0.026(3) 0.019(3) 0.021(3) 0.000(2) -0.003(2) -0.003(2)
C5' 0.027(3) 0.027(3) 0.022(3) -0.002(2) -0.007(2) -0.001(2)
C6' 0.037(4) 0.027(3) 0.019(3) 0.004(2) -0.003(3) -0.004(3)
C7' 0.024(3) 0.023(3) 0.026(3) 0.001(2) -0.001(2) -0.004(2)
C8' 0.022(3) 0.025(3) 0.020(3) -0.004(2) -0.002(2) -0.002(2)
C9' 0.023(3) 0.013(3) 0.016(3) 0.001(2) -0.002(2) 0.001(2)
C10' 0.019(3) 0.022(3) 0.023(3) -0.005(2) -0.004(2) -0.005(2)
C11' 0.021(3) 0.028(3) 0.024(3) 0.006(3) -0.002(2) -0.005(2)
C12' 0.042(4) 0.025(3) 0.028(3) -0.002(3) -0.008(3) -0.005(3)
C13' 0.025(3) 0.034(4) 0.037(4) -0.011(3) -0.007(3) 0.004(3)
C14' 0.025(3) 0.042(4) 0.034(4) -0.011(3) 0.003(3) -0.009(3)
C15' 0.027(3) 0.029(3) 0.031(3) -0.001(3) -0.006(3) -0.011(3)
C16' 0.023(3) 0.025(3) 0.020(3) -0.005(2) -0.001(2) -0.010(2)
C17' 0.033(3) 0.026(3) 0.031(3) -0.005(3) -0.011(3) -0.007(3)
C18' 0.046(4) 0.025(3) 0.040(4) -0.010(3) -0.009(3) -0.008(3)
C19' 0.039(4) 0.040(4) 0.043(4) -0.019(3) -0.006(3) -0.015(3)
C20' 0.034(4) 0.050(4) 0.034(4) -0.010(3) -0.012(3) -0.015(3)
C21' 0.031(3) 0.032(3) 0.035(4) -0.005(3) -0.014(3) -0.009(3)
P2' 0.0249(8) 0.0260(8) 0.0185(7) 0.0000(6) -0.0023(6) -0.0114(6)
N22' 0.033(3) 0.025(3) 0.033(3) -0.005(2) -0.004(2) -0.010(2)
C23' 0.024(3) 0.023(3) 0.020(3) 0.002(2) 0.000(2) -0.008(2)
S24' 0.0535(11) 0.0275(9) 0.0367(10) 0.0031(7) -0.0176(9) -0.0065(8)
C25' 0.053(4) 0.030(3) 0.024(3) -0.004(3) 0.004(3) -0.018(3)
C26' 0.086(6) 0.024(4) 0.048(5) 0.000(3) -0.005(5) -0.019(4)
C27' 0.082(6) 0.033(4) 0.058(6) -0.011(4) 0.017(5) -0.032(4)
C28' 0.050(5) 0.055(5) 0.064(6) -0.033(5) 0.019(4) -0.035(4)
C29' 0.040(4) 0.041(4) 0.056(5) -0.019(4) 0.004(4) -0.018(3)
C30' 0.031(3) 0.029(3) 0.028(3) -0.011(3) 0.007(3) -0.013(3)
C31' 0.045(4) 0.036(4) 0.020(3) 0.002(3) -0.010(3) -0.025(3)
C32' 0.051(5) 0.066(5) 0.021(3) 0.002(3) -0.009(3) -0.030(4)
C33' 0.049(5) 0.064(5) 0.047(5) 0.012(4) -0.023(4) -0.031(4)
C34' 0.076(6) 0.066(5) 0.030(4) 0.008(4) -0.025(4) -0.047(5)
C35' 0.082(7) 0.073(6) 0.021(4) -0.009(4) -0.011(4) -0.024(5)
C36' 0.047(4) 0.067(5) 0.029(4) -0.006(4) -0.011(3) -0.013(4)
C37' 0.030(3) 0.030(3) 0.016(3) 0.000(2) 0.000(2) -0.012(3)
C38' 0.040(4) 0.042(4) 0.056(5) -0.016(4) 0.016(4) -0.024(3)
C39' 0.050(5) 0.034(4) 0.072(6) -0.016(4) 0.018(4) -0.020(4)
C40' 0.037(4) 0.041(4) 0.045(4) -0.012(4) 0.009(3) -0.006(3)
C41' 0.031(4) 0.046(4) 0.048(5) -0.013(4) 0.011(3) -0.018(3)
C42' 0.036(4) 0.032(4) 0.047(4) -0.013(3) 0.007(3) -0.018(3)
P3' 0.0204(7) 0.0316(8) 0.0233(8) 0.0054(6) -0.0036(6) -0.0104(6)
N43' 0.037(3) 0.024(3) 0.046(4) -0.003(3) -0.005(3) -0.013(2)
C44' 0.025(3) 0.029(3) 0.033(4) 0.011(3) -0.003(3) -0.011(3)
S45' 0.0400(10) 0.0321(9) 0.0661(13) 0.0027(9) -0.0204(9) -0.0188(8)
C46' 0.058(5) 0.024(3) 0.046(4) 0.003(3) -0.015(4) -0.017(3)
C47' 0.063(5) 0.039(4) 0.078(6) 0.006(4) -0.036(5) -0.023(4)
C48' 0.076(6) 0.040(5) 0.081(7) 0.012(4) -0.044(5) -0.031(4)
C49' 0.059(5) 0.031(4) 0.054(5) -0.003(3) -0.017(4) -0.016(4)
C50' 0.044(4) 0.035(4) 0.049(5) -0.005(3) -0.009(4) -0.017(3)
C51' 0.039(4) 0.032(4) 0.039(4) 0.000(3) -0.010(3) -0.018(3)
C52' 0.021(3) 0.035(4) 0.027(3) 0.004(3) -0.008(3) -0.008(3)
C53' 0.008(2) 0.006(2) 0.015(2) 0.0008(18) 0.0055(18) -0.0021(17)
C54' 0.041(4) 0.040(4) 0.046(4) -0.017(3) -0.007(3) -0.010(3)
C55' 0.036(4) 0.061(5) 0.047(5) -0.011(4) -0.014(4) -0.012(4)
C56' 0.033(4) 0.039(4) 0.046(4) -0.002(3) -0.010(3) -0.009(3)
C57' 0.022(3) 0.036(4) 0.031(4) 0.011(3) -0.009(3) -0.007(3)
C58' 0.026(3) 0.027(3) 0.026(3) 0.005(2) -0.009(3) -0.014(2)
C59' 0.029(3) 0.031(3) 0.025(3) 0.001(3) -0.006(3) -0.014(3)
C60' 0.045(4) 0.044(4) 0.024(3) 0.002(3) -0.010(3) -0.021(3)
C61' 0.056(5) 0.030(4) 0.041(4) 0.008(3) -0.029(4) -0.020(3)
C62' 0.034(3) 0.025(3) 0.043(4) 0.006(3) -0.021(3) -0.012(3)
C63' 0.031(3) 0.026(3) 0.038(4) 0.006(3) -0.007(3) -0.015(3)

loop_
_atom_type_symbol
_atom_type_description
_atom_type_scat_dispersion_real
_atom_type_scat_dispersion_imag
_atom_type_scat_source
C C 0.0033 0.0016 'International Tables Vol C Tables 4.2.6.8 and 6.1.1.4'
H H 0.0000 0.0000 'International Tables Vol C Tables 4.2.6.8 and 6.1.1.4'
N N 0.0061 0.0033 'International Tables Vol C Tables 4.2.6.8 and 6.1.1.4'
P P 0.1023 0.0942 'International Tables Vol C Tables 4.2.6.8 and 6.1.1.4'
S S 0.1246 0.1234 'International Tables Vol C Tables 4.2.6.8 and 6.1.1.4'
Cu Cu 0.3201 1.2651 'International Tables Vol C Tables 4.2.6.8 and 6.1.1.4'
I I -0.4742 1.8119 'International Tables Vol C Tables 4.2.6.8 and 6.1.1.4'

loop_
_geom_angle_atom_site_label_1
_geom_angle_atom_site_label_2
_geom_angle_atom_site_label_3
_geom_angle
Cu1 I1 Cu2 64.06(2)
Cu1 I2 Cu2 65.83(3)
P1 Cu1 P2 120.16(7)
P1 Cu1 I2 110.21(5)
P2 Cu1 I2 102.43(5)
P1 Cu1 I1 99.98(5)
P2 Cu1 I1 115.73(5)
I2 Cu1 I1 108.10(3)
P1 Cu1 Cu2 87.01(5)
P2 Cu1 Cu2 152.12(5)
I2 Cu1 Cu2 58.47(2)
I1 Cu1 Cu2 60.07(2)
N1 Cu2 P3 125.50(14)
N1 Cu2 I2 107.79(13)
P3 Cu2 I2 100.87(5)
N1 Cu2 I1 105.31(13)
P3 Cu2 I1 112.58(5)
I2 Cu2 I1 102.30(3)
N1 Cu2 Cu1 90.70(13)
P3 Cu2 Cu1 143.06(5)
I2 Cu2 Cu1 55.70(2)
I1 Cu2 Cu1 55.87(2)
C16 P1 C2 101.7(3)
C16 P1 C10 104.4(3)
C2 P1 C10 101.0(3)
C16 P1 Cu1 115.9(2)
C2 P1 Cu1 112.50(19)
C10 P1 Cu1 119.0(2)
C2 N1 C9 111.1(5)
C2 N1 Cu2 124.4(4)
C9 N1 Cu2 124.3(4)
N1 C2 S3 114.8(4)
N1 C2 P1 124.7(4)
S3 C2 P1 120.4(3)
C4 S3 C2 89.8(3)
C9 C4 C5 121.9(6)
C9 C4 S3 109.3(4)
C5 C4 S3 128.8(5)
C6 C5 C4 117.8(6)
C6 C5 H5 121.1
C4 C5 H5 121.1
C5 C6 C7 120.8(5)
C5 C6 H6 119.6
C7 C6 H6 119.6
C8 C7 C6 121.4(6)
C8 C7 H7 119.3
C6 C7 H7 119.3
C7 C8 C9 119.0(5)
C7 C8 H8 120.5
C9 C8 H8 120.5
N1 C9 C4 115.0(5)
N1 C9 C8 126.0(5)
C4 C9 C8 119.0(5)
C15 C10 C11 119.9(6)
C15 C10 P1 123.2(6)
C11 C10 P1 116.9(5)
C12 C11 C10 120.5(7)
C12 C11 H11 119.8
C10 C11 H11 119.8
C13 C12 C11 119.5(8)
C13 C12 H12 120.3
C11 C12 H12 120.3
C14 C13 C12 120.3(8)
C14 C13 H13 119.8
C12 C13 H13 119.8
C13 C14 C15 120.9(7)
C13 C14 H14 119.6
C15 C14 H14 119.6
C10 C15 C14 118.9(7)
C10 C15 H15 120.5
C14 C15 H15 120.5
C21 C16 C17 119.3(7)
C21 C16 P1 119.6(6)
C17 C16 P1 120.7(6)
C18 C17 C16 119.5(9)
C18 C17 H17 120.3
C16 C17 H17 120.3
C19 C18 C17 120.3(10)
C19 C18 H18 119.9
C17 C18 H18 119.9
C20 C19 C18 120.7(8)
C20 C19 H19 119.6
C18 C19 H19 119.6
C19 C20 C21 119.7(10)
C19 C20 H20 120.1
C21 C20 H20 120.1
C16 C21 C20 120.4(9)
C16 C21 H21 119.8
C20 C21 H21 119.8
C23 N22 C30 109.6(7)
C37 P2 C23 104.3(3)
C37 P2 C31 105.5(3)
C23 P2 C31 100.9(3)
C37 P2 Cu1 113.0(2)
C23 P2 Cu1 115.3(2)
C31 P2 Cu1 116.4(2)
N22 C23 S24 116.0(5)
N22 C23 P2 123.2(5)
S24 C23 P2 120.5(4)
C25 S24 C23 89.6(4)
C26 C25 C30 121.6(8)
C26 C25 S24 129.4(7)
C30 C25 S24 109.0(6)
C27 C26 C25 118.1(10)
C27 C26 H26 120.9
C25 C26 H26 120.9
C26 C27 C28 120.9(9)
C26 C27 H27 119.5
C28 C27 H27 119.5
C29 C28 C27 121.0(10)
C29 C28 H28 119.5
C27 C28 H28 119.5
C28 C29 C30 119.3(11)
C28 C29 H29 120.3
C30 C29 H29 120.3
C29 C30 N22 125.2(9)
C29 C30 C25 119.0(9)
N22 C30 C25 115.8(7)
C36 C31 C32 120.5(6)
C36 C31 P2 122.7(5)
C32 C31 P2 116.6(5)
C33 C32 C31 115.2(7)
C33 C32 H32 122.4
C31 C32 H32 122.4
C34 C33 C32 123.0(8)
C34 C33 H33 118.5
C32 C33 H33 118.5
C35 C34 C33 119.8(8)
C35 C34 H34 120.1
C33 C34 H34 120.1
C34 C35 C36 121.1(8)
C34 C35 H35 119.4
C36 C35 H35 119.4
C35 C36 C31 120.2(7)
C35 C36 H36 119.9
C31 C36 H36 119.9
C38 C37 C42 119.8(6)
C38 C37 P2 117.1(5)
C42 C37 P2 122.3(5)
C37 C38 C39 119.8(7)
C37 C38 H38 120.1
C39 C38 H38 120.1
C40 C39 C38 120.1(8)
C40 C39 H39 120.0
C38 C39 H39 120.0
C41 C40 C39 119.2(7)
C41 C40 H40 120.4
C39 C40 H40 120.4
C40 C41 C42 122.3(8)
C40 C41 H41 118.9
C42 C41 H41 118.9
C37 C42 C41 118.8(8)
C37 C42 H42 120.6
C41 C42 H42 120.6
C44 P3 C52 99.9(3)
C44 P3 C58 103.0(3)
C52 P3 C58 102.1(3)
C44 P3 Cu2 118.6(2)
C52 P3 Cu2 118.0(2)
C58 P3 Cu2 112.81(19)
C44 N43 C51 110.8(6)
N43 C44 S45 115.2(5)
N43 C44 P3 122.1(5)
S45 C44 P3 122.7(4)
C46 S45 C44 88.9(3)
C51 C46 C47 121.2(7)
C51 C46 S45 108.8(5)
C47 C46 S45 129.9(6)
C48 C47 C46 117.3(7)
C48 C47 H47 121.4
C46 C47 H47 121.4
C47 C48 C49 122.1(7)
C47 C48 H48 119.0
C49 C48 H48 119.0
C50 C49 C48 120.2(7)
C50 C49 H49 119.9
C48 C49 H49 119.9
C49 C50 C51 118.6(7)
C49 C50 H50 120.7
C51 C50 H50 120.7
N43 C51 C46 116.3(6)
N43 C51 C50 123.1(6)
C46 C51 C50 120.6(6)
C53 C52 C57 120.5(6)
C53 C52 P3 120.5(5)
C57 C52 P3 118.9(5)
C52 C53 C54 118.9(6)
C52 C53 H53 120.6
C54 C53 H53 120.6
C55 C54 C53 120.7(7)
C55 C54 H54 119.7
C53 C54 H54 119.7
C54 C55 C56 120.2(6)
C54 C55 H55 119.9
C56 C55 H55 119.9
C57 C56 C55 120.2(6)
C57 C56 H56 119.9
C55 C56 H56 119.9
C56 C57 C52 119.5(6)
C56 C57 H57 120.3
C52 C57 H57 120.3
C63 C58 C59 119.3(6)
C63 C58 P3 116.2(5)
C59 C58 P3 124.4(5)
C60 C59 C58 120.2(6)
C60 C59 H59 119.9
C58 C59 H59 119.9
C59 C60 C61 120.9(6)
C59 C60 H60 119.5
C61 C60 H60 119.5
C62 C61 C60 119.5(6)
C62 C61 H61 120.2
C60 C61 H61 120.2
C61 C62 C63 119.1(6)
C61 C62 H62 120.4
C63 C62 H62 120.4
C58 C63 C62 120.9(6)
C58 C63 H63 119.6
C62 C63 H63 119.6
Cu2' I1' Cu1' 63.41(2)
Cu1' I2' Cu2' 62.56(2)
P2' Cu1' P1' 114.97(6)
P2' Cu1' I2' 114.25(5)
P1' Cu1' I2' 105.85(5)
P2' Cu1' I1' 107.77(5)
P1' Cu1' I1' 104.57(5)
I2' Cu1' I1' 108.90(3)
P2' Cu1' Cu2' 156.99(5)
P1' Cu1' Cu2' 87.22(5)
I2' Cu1' Cu2' 61.42(2)
I1' Cu1' Cu2' 57.84(2)
N1' Cu2' P3' 123.57(14)
N1' Cu2' I1' 108.11(13)
P3' Cu2' I1' 110.98(5)
N1' Cu2' I2' 107.05(14)
P3' Cu2' I2' 100.15(5)
I1' Cu2' I2' 105.18(3)
N1' Cu2' Cu1' 92.33(14)
P3' Cu2' Cu1' 142.93(5)
I1' Cu2' Cu1' 58.75(2)
I2' Cu2' Cu1' 56.02(2)
C2' P1' C10' 101.9(3)
C2' P1' C16' 99.2(3)
C10' P1' C16' 103.4(3)
C2' P1' Cu1' 111.29(18)
C10' P1' Cu1' 112.56(19)
C16' P1' Cu1' 125.4(2)
C2' N1' C9' 110.1(5)
C2' N1' Cu2' 122.8(4)
C9' N1' Cu2' 125.5(4)
N1' C2' S3' 115.1(4)
N1' C2' P1' 123.8(4)
S3' C2' P1' 121.1(3)
C4' S3' C2' 89.8(3)
C9' C4' C5' 121.9(6)
C9' C4' S3' 109.6(4)
C5' C4' S3' 128.5(5)
C6' C5' C4' 117.6(6)
C6' C5' H5' 121.2
C4' C5' H5' 121.2
C5' C6' C7' 121.4(6)
C5' C6' H6' 119.3
C7' C6' H6' 119.3
C6' C7' C8' 120.9(6)
C6' C7' H7' 119.6
C8' C7' H7' 119.6
C7' C8' C9' 119.0(6)
C7' C8' H8' 120.5
C9' C8' H8' 120.5
N1' C9' C8' 125.4(5)
N1' C9' C4' 115.4(5)
C8' C9' C4' 119.2(5)
C11' C10' C15' 119.4(5)
C11' C10' P1' 122.9(4)
C15' C10' P1' 117.6(5)
C10' C11' C12' 120.6(6)
C10' C11' H11' 119.7
C12' C11' H11' 119.7
C13' C12' C11' 119.8(6)
C13' C12' H12' 120.1
C11' C12' H12' 120.1
C12' C13' C14' 120.1(6)
C12' C13' H13' 119.9
C14' C13' H13' 119.9
C15' C14' C13' 120.3(6)
C15' C14' H14' 119.9
C13' C14' H14' 119.9
C14' C15' C10' 119.8(6)
C14' C15' H15' 120.1
C10' C15' H15' 120.1
C17' C16' C21' 119.1(5)
C17' C16' P1' 118.4(4)
C21' C16' P1' 122.4(5)
C18' C17' C16' 120.2(6)
C18' C17' H17' 119.9
C16' C17' H17' 119.9
C19' C18' C17' 120.9(6)
C19' C18' H18' 119.6
C17' C18' H18' 119.6
C18' C19' C20' 119.7(6)
C18' C19' H19' 120.1
C20' C19' H19' 120.1
C21' C20' C19' 120.3(6)
C21' C20' H20' 119.9
C19' C20' H20' 119.9
C20' C21' C16' 119.9(6)
C20' C21' H21' 120.1
C16' C21' H21' 120.1
C37' P2' C23' 103.7(3)
C37' P2' C31' 104.4(3)
C23' P2' C31' 102.1(3)
C37' P2' Cu1' 117.0(2)
C23' P2' Cu1' 109.9(2)
C31' P2' Cu1' 117.8(2)
C23' N22' C30' 111.1(5)
N22' C23' S24' 115.3(5)
N22' C23' P2' 122.3(4)
S24' C23' P2' 122.1(3)
C25' S24' C23' 89.2(3)
C30' C25' C26' 121.7(7)
C30' C25' S24' 109.4(5)
C26' C25' S24' 128.9(6)
C27' C26' C25' 117.1(8)
C27' C26' H26' 121.4
C25' C26' H26' 121.4
C26' C27' C28' 122.6(8)
C26' C27' H27' 118.7
C28' C27' H27' 118.7
C27' C28' C29' 120.3(8)
C27' C28' H28' 119.8
C29' C28' H28' 119.8
C28' C29' C30' 118.9(8)
C28' C29' H29' 120.5
C30' C29' H29' 120.5
N22' C30' C25' 114.9(6)
N22' C30' C29' 125.7(6)
C25' C30' C29' 119.4(6)
C36' C31' C32' 118.7(6)
C36' C31' P2' 123.5(6)
C32' C31' P2' 117.7(5)
C31' C32' C33' 119.6(7)
C31' C32' H32' 120.2
C33' C32' H32' 120.2
C34' C33' C32' 120.5(8)
C34' C33' H33' 119.8
C32' C33' H33' 119.8
C35' C34' C33' 120.3(7)
C35' C34' H34' 119.8
C33' C34' H34' 119.8
C34' C35' C36' 119.5(8)
C34' C35' H35' 120.3
C36' C35' H35' 120.3
C31' C36' C35' 121.3(8)
C31' C36' H36' 119.3
C35' C36' H36' 119.3
C42' C37' C38' 118.4(6)
C42' C37' P2' 124.7(5)
C38' C37' P2' 116.9(5)
C39' C38' C37' 119.8(7)
C39' C38' H38' 120.1
C37' C38' H38' 120.1
C40' C39' C38' 120.7(7)
C40' C39' H39' 119.7
C38' C39' H39' 119.7
C39' C40' C41' 119.7(7)
C39' C40' H40' 120.1
C41' C40' H40' 120.1
C42' C41' C40' 120.5(7)
C42' C41' H41' 119.8
C40' C41' H41' 119.8
C41' C42' C37' 120.9(6)
C41' C42' H42' 119.5
C37' C42' H42' 119.5
C44' P3' C52' 103.0(3)
C44' P3' C58' 103.3(3)
C52' P3' C58' 102.8(3)
C44' P3' Cu2' 113.0(2)
C52' P3' Cu2' 116.3(2)
C58' P3' Cu2' 116.8(2)
C44' N43' C51' 110.0(6)
N43' C44' S45' 116.9(5)
N43' C44' P3' 118.3(5)
S45' C44' P3' 124.7(4)
C46' S45' C44' 89.9(3)
C47' C46' C51' 119.5(7)
C47' C46' S45' 131.8(6)
C51' C46' S45' 108.7(5)
C48' C47' C46' 118.7(8)
C48' C47' H47' 120.7
C46' C47' H47' 120.7
C47' C48' C49' 122.2(8)
C47' C48' H48' 118.9
C49' C48' H48' 118.9
C50' C49' C48' 120.9(7)
C50' C49' H49' 119.6
C48' C49' H49' 119.6
C49' C50' C51' 118.4(7)
C49' C50' H50' 120.8
C51' C50' H50' 120.8
N43' C51' C50' 125.1(6)
N43' C51' C46' 114.5(6)
C50' C51' C46' 120.3(6)
C57' C52' C53' 121.3(6)
C57' C52' P3' 123.0(5)
C53' C52' P3' 115.7(4)
C52' C53' C54' 117.5(5)
C52' C53' H53' 121.2
C54' C53' H53' 121.2
C55' C54' C53' 122.4(7)
C55' C54' H54' 118.8
C53' C54' H54' 118.8
C54' C55' C56' 117.7(8)
C54' C55' H55' 121.2
C56' C55' H55' 121.2
C57' C56' C55' 122.4(7)
C57' C56' H56' 118.8
C55' C56' H56' 118.8
C52' C57' C56' 118.4(7)
C52' C57' H57' 120.8
C56' C57' H57' 120.8
C59' C58' C63' 119.7(6)
C59' C58' P3' 118.8(4)
C63' C58' P3' 121.5(5)
C60' C59' C58' 120.3(6)
C60' C59' H59' 119.8
C58' C59' H59' 119.8
C61' C60' C59' 120.0(7)
C61' C60' H60' 120.0
C59' C60' H60' 120.0
C60' C61' C62' 121.2(6)
C60' C61' H61' 119.4
C62' C61' H61' 119.4
C61' C62' C63' 119.3(6)
C61' C62' H62' 120.3
C63' C62' H62' 120.3
C62' C63' C58' 119.4(6)
C62' C63' H63' 120.3
C58' C63' H63' 120.3

loop_
_geom_bond_atom_site_label_1
_geom_bond_atom_site_label_2
_geom_bond_distance
I1 Cu1 2.6391(9)
I1 Cu2 2.7630(9)
I2 Cu1 2.5960(9)
I2 Cu2 2.6785(9)
Cu1 P1 2.2377(16)
Cu1 P2 2.2465(17)
Cu1 Cu2 2.8671(11)
Cu2 N1 2.085(5)
Cu2 P3 2.2512(17)
P1 C16 1.820(6)
P1 C2 1.823(6)
P1 C10 1.834(6)
N1 C2 1.311(7)
N1 C9 1.391(7)
C2 S3 1.741(6)
S3 C4 1.732(6)
C4 C9 1.392(8)
C4 C5 1.404(8)
C5 C6 1.370(9)
C5 H5 0.9500
C6 C7 1.394(8)
C6 H6 0.9500
C7 C8 1.374(8)
C7 H7 0.9500
C8 C9 1.400(8)
C8 H8 0.9500
C10 C15 1.380(9)
C10 C11 1.386(9)
C11 C12 1.386(10)
C11 H11 0.9500
C12 C13 1.381(12)
C12 H12 0.9500
C13 C14 1.361(12)
C13 H13 0.9500
C14 C15 1.403(11)
C14 H14 0.9500
C15 H15 0.9500
C16 C21 1.389(10)
C16 C17 1.406(10)
C17 C18 1.387(11)
C17 H17 0.9500
C18 C19 1.383(16)
C18 H18 0.9500
C19 C20 1.373(16)
C19 H19 0.9500
C20 C21 1.392(11)
C20 H20 0.9500
C21 H21 0.9500
N22 C23 1.287(9)
N22 C30 1.398(10)
P2 C37 1.819(7)
P2 C23 1.826(7)
P2 C31 1.829(6)
C23 S24 1.756(7)
S24 C25 1.708(8)
C25 C26 1.403(11)
C25 C30 1.403(12)
C26 C27 1.366(14)
C26 H26 0.9500
C27 C28 1.403(16)
C27 H27 0.9500
C28 C29 1.375(15)
C28 H28 0.9500
C29 C30 1.394(12)
C29 H29 0.9500
C31 C36 1.387(9)
C31 C32 1.432(9)
C32 C33 1.419(10)
C32 H32 0.9500
C33 C34 1.362(13)
C33 H33 0.9500
C34 C35 1.355(13)
C34 H34 0.9500
C35 C36 1.377(10)
C35 H35 0.9500
C36 H36 0.9500
C37 C38 1.384(9)
C37 C42 1.391(10)
C38 C39 1.406(10)
C38 H38 0.9500
C39 C40 1.384(13)
C39 H39 0.9500
C40 C41 1.357(13)
C40 H40 0.9500
C41 C42 1.393(11)
C41 H41 0.9500
C42 H42 0.9500
P3 C44 1.826(6)
P3 C52 1.836(6)
P3 C58 1.849(6)
N43 C44 1.291(8)
N43 C51 1.386(8)
C44 S45 1.769(6)
S45 C46 1.743(7)
C46 C51 1.388(10)
C46 C47 1.393(9)
C47 C48 1.378(11)
C47 H47 0.9500
C48 C49 1.398(11)
C48 H48 0.9500
C49 C50 1.372(10)
C49 H49 0.9500
C50 C51 1.396(9)
C50 H50 0.9500
C52 C53 1.389(9)
C52 C57 1.390(9)
C53 C54 1.408(9)
C53 H53 0.9500
C54 C55 1.354(10)
C54 H54 0.9500
C55 C56 1.397(10)
C55 H55 0.9500
C56 C57 1.381(9)
C56 H56 0.9500
C57 H57 0.9500
C58 C63 1.384(9)
C58 C59 1.388(8)
C59 C60 1.370(9)
C59 H59 0.9500
C60 C61 1.391(9)
C60 H60 0.9500
C61 C62 1.390(9)
C61 H61 0.9500
C62 C63 1.395(9)
C62 H62 0.9500
C63 H63 0.9500
I1' Cu2' 2.6574(9)
I1' Cu1' 2.6835(8)
I2' Cu1' 2.6228(9)
I2' Cu2' 2.7774(9)
Cu1' P2' 2.2420(17)
Cu1' P1' 2.2467(16)
Cu1' Cu2' 2.8071(10)
Cu2' N1' 2.064(5)
Cu2' P3' 2.2284(17)
P1' C2' 1.821(6)
P1' C10' 1.823(6)
P1' C16' 1.835(6)
N1' C2' 1.328(7)
N1' C9' 1.390(7)
C2' S3' 1.739(5)
S3' C4' 1.725(6)
C4' C9' 1.397(8)
C4' C5' 1.400(8)
C5' C6' 1.380(9)
C5' H5' 0.9500
C6' C7' 1.387(9)
C6' H6' 0.9500
C7' C8' 1.389(8)
C7' H7' 0.9500
C8' C9' 1.397(8)
C8' H8' 0.9500
C10' C11' 1.378(8)
C10' C15' 1.398(8)
C11' C12' 1.390(9)
C11' H11' 0.9500
C12' C13' 1.375(10)
C12' H12' 0.9500
C13' C14' 1.386(10)
C13' H13' 0.9500
C14' C15' 1.380(9)
C14' H14' 0.9500
C15' H15' 0.9500
C16' C17' 1.391(8)
C16' C21' 1.403(8)
C17' C18' 1.379(9)
C17' H17' 0.9500
C18' C19' 1.366(10)
C18' H18' 0.9500
C19' C20' 1.393(10)
C19' H19' 0.9500
C20' C21' 1.378(9)
C20' H20' 0.9500
C21' H21' 0.9500
P2' C37' 1.822(6)
P2' C23' 1.824(6)
P2' C31' 1.832(6)
N22' C23' 1.300(8)
N22' C30' 1.387(8)
C23' S24' 1.740(6)
S24' C25' 1.737(7)
C25' C30' 1.389(10)
C25' C26' 1.404(10)
C26' C27' 1.362(13)
C26' H26' 0.9500
C27' C28' 1.373(13)
C27' H27' 0.9500
C28' C29' 1.388(11)
C28' H28' 0.9500
C29' C30' 1.390(10)
C29' H29' 0.9500
C31' C36' 1.375(10)
C31' C32' 1.385(10)
C32' C33' 1.390(10)
C32' H32' 0.9500
C33' C34' 1.370(12)
C33' H33' 0.9500
C34' C35' 1.358(12)
C34' H34' 0.9500
C35' C36' 1.386(10)
C35' H35' 0.9500
C36' H36' 0.9500
C37' C42' 1.386(9)
C37' C38' 1.396(9)
C38' C39' 1.388(11)
C38' H38' 0.9500
C39' C40' 1.365(10)
C39' H39' 0.9500
C40' C41' 1.373(10)
C40' H40' 0.9500
C41' C42' 1.371(10)
C41' H41' 0.9500
C42' H42' 0.9500
P3' C44' 1.823(7)
P3' C52' 1.831(7)
P3' C58' 1.831(6)
N43' C44' 1.296(8)
N43' C51' 1.386(8)
C44' S45' 1.725(6)
S45' C46' 1.709(7)
C46' C47' 1.396(10)
C46' C51' 1.436(10)
C47' C48' 1.367(12)
C47' H47' 0.9500
C48' C49' 1.388(11)
C48' H48' 0.9500
C49' C50' 1.382(10)
C49' H49' 0.9500
C50' C51' 1.393(10)
C50' H50' 0.9500
C52' C57' 1.379(9)
C52' C53' 1.414(8)
C53' C54' 1.426(8)
C53' H53' 0.9500
C54' C55' 1.361(11)
C54' H54' 0.9500
C55' C56' 1.410(11)
C55' H55' 0.9500
C56' C57' 1.402(10)
C56' H56' 0.9500
C57' H57' 0.9500
C58' C59' 1.383(8)
C58' C63' 1.397(8)
C59' C60' 1.374(9)
C59' H59' 0.9500
C60' C61' 1.370(10)
C60' H60' 0.9500
C61' C62' 1.375(10)
C61' H61' 0.9500
C62' C63' 1.397(9)
C62' H62' 0.9500
C63' H63' 0.9500

loop_
_geom_torsion_atom_site_label_1
_geom_torsion_atom_site_label_2
_geom_torsion_atom_site_label_3
_geom_torsion_atom_site_label_4
_geom_torsion
Cu2 I2 Cu1 P1 -73.07(5)
Cu2 I2 Cu1 P2 157.93(5)
Cu2 I2 Cu1 I1 35.26(3)
Cu2 I1 Cu1 P1 80.65(5)
Cu2 I1 Cu1 P2 -148.73(6)
Cu2 I1 Cu1 I2 -34.60(3)
Cu1 I2 Cu2 N1 78.27(14)
Cu1 I2 Cu2 P3 -148.68(5)
Cu1 I2 Cu2 I1 -32.44(3)
Cu1 I1 Cu2 N1 -80.21(14)
Cu1 I1 Cu2 P3 139.81(6)
Cu1 I1 Cu2 I2 32.37(3)
P1 Cu1 Cu2 N1 4.78(14)
P2 Cu1 Cu2 N1 -162.88(17)
I2 Cu1 Cu2 N1 -111.19(13)
I1 Cu1 Cu2 N1 108.10(13)
P1 Cu1 Cu2 P3 174.14(9)
P2 Cu1 Cu2 P3 6.47(16)
I2 Cu1 Cu2 P3 58.16(9)
I1 Cu1 Cu2 P3 -82.55(9)
P1 Cu1 Cu2 I2 115.98(5)
P2 Cu1 Cu2 I2 -51.69(11)
I1 Cu1 Cu2 I2 -140.71(3)
P1 Cu1 Cu2 I1 -103.31(5)
P2 Cu1 Cu2 I1 89.02(11)
I2 Cu1 Cu2 I1 140.71(3)
P2 Cu1 P1 C16 -72.7(3)
I2 Cu1 P1 C16 168.7(3)
I1 Cu1 P1 C16 55.0(3)
Cu2 Cu1 P1 C16 113.9(3)
P2 Cu1 P1 C2 170.8(2)
I2 Cu1 P1 C2 52.2(2)
I1 Cu1 P1 C2 -61.4(2)
Cu2 Cu1 P1 C2 -2.5(2)
P2 Cu1 P1 C10 53.1(3)
I2 Cu1 P1 C10 -65.5(2)
I1 Cu1 P1 C10 -179.2(2)
Cu2 Cu1 P1 C10 -120.3(2)
P3 Cu2 N1 C2 179.2(4)
I2 Cu2 N1 C2 -62.7(5)
I1 Cu2 N1 C2 46.0(5)
Cu1 Cu2 N1 C2 -8.7(5)
P3 Cu2 N1 C9 4.9(5)
I2 Cu2 N1 C9 123.1(4)
I1 Cu2 N1 C9 -128.2(4)
Cu1 Cu2 N1 C9 177.1(4)
C9 N1 C2 S3 0.9(6)
Cu2 N1 C2 S3 -174.0(3)
C9 N1 C2 P1 -176.1(4)
Cu2 N1 C2 P1 9.0(7)
C16 P1 C2 N1 -127.4(5)
C10 P1 C2 N1 125.2(5)
Cu1 P1 C2 N1 -2.7(6)
C16 P1 C2 S3 55.8(4)
C10 P1 C2 S3 -51.6(4)
Cu1 P1 C2 S3 -179.5(3)
N1 C2 S3 C4 -0.3(5)
P1 C2 S3 C4 176.8(4)
C2 S3 C4 C9 -0.4(5)
C2 S3 C4 C5 -179.6(6)
C9 C4 C5 C6 -0.4(9)
S3 C4 C5 C6 178.7(5)
C4 C5 C6 C7 1.0(9)
C5 C6 C7 C8 -1.2(10)
C6 C7 C8 C9 0.9(9)
C2 N1 C9 C4 -1.2(7)
Cu2 N1 C9 C4 173.7(4)
C2 N1 C9 C8 178.9(6)
Cu2 N1 C9 C8 -6.2(8)
C5 C4 C9 N1 -179.8(5)
S3 C4 C9 N1 0.9(6)
C5 C4 C9 C8 0.1(9)
S3 C4 C9 C8 -179.2(5)
C7 C8 C9 N1 179.6(6)
C7 C8 C9 C4 -0.3(9)
C16 P1 C10 C15 -26.3(6)
C2 P1 C10 C15 79.0(6)
Cu1 P1 C10 C15 -157.4(5)
C16 P1 C10 C11 154.2(5)
C2 P1 C10 C11 -100.5(5)
Cu1 P1 C10 C11 23.1(6)
C15 C10 C11 C12 -2.3(11)
P1 C10 C11 C12 177.2(6)
C10 C11 C12 C13 1.1(12)
C11 C12 C13 C14 1.5(13)
C12 C13 C14 C15 -3.0(13)
C11 C10 C15 C14 0.8(10)
P1 C10 C15 C14 -178.6(5)
C13 C14 C15 C10 1.8(11)
C2 P1 C16 C21 -152.0(5)
C10 P1 C16 C21 -47.3(6)
Cu1 P1 C16 C21 85.6(6)
C2 P1 C16 C17 34.5(6)
C10 P1 C16 C17 139.3(5)
Cu1 P1 C16 C17 -87.8(5)
C21 C16 C17 C18 2.2(10)
P1 C16 C17 C18 175.6(6)
C16 C17 C18 C19 -1.9(12)
C17 C18 C19 C20 1.0(14)
C18 C19 C20 C21 -0.4(14)
C17 C16 C21 C20 -1.7(10)
P1 C16 C21 C20 -175.2(6)
C19 C20 C21 C16 0.8(12)
P1 Cu1 P2 C37 26.7(2)
I2 Cu1 P2 C37 149.2(2)
I1 Cu1 P2 C37 -93.5(2)
Cu2 Cu1 P2 C37 -167.6(2)
P1 Cu1 P2 C23 -93.1(3)
I2 Cu1 P2 C23 29.3(3)
I1 Cu1 P2 C23 146.7(2)
Cu2 Cu1 P2 C23 72.6(3)
P1 Cu1 P2 C31 149.0(2)
I2 Cu1 P2 C31 -88.5(2)
I1 Cu1 P2 C31 28.8(2)
Cu2 Cu1 P2 C31 -45.3(3)
C30 N22 C23 S24 0.1(9)
C30 N22 C23 P2 -173.4(6)
C37 P2 C23 N22 -71.1(7)
C31 P2 C23 N22 179.7(6)
Cu1 P2 C23 N22 53.4(7)
C37 P2 C23 S24 115.6(4)
C31 P2 C23 S24 6.4(5)
Cu1 P2 C23 S24 -119.9(3)
N22 C23 S24 C25 0.9(6)
P2 C23 S24 C25 174.7(5)
C23 S24 C25 C26 -179.1(8)
C23 S24 C25 C30 -1.6(7)
C30 C25 C26 C27 0.0(14)
S24 C25 C26 C27 177.2(8)
C25 C26 C27 C28 -1.6(16)
C26 C27 C28 C29 2(2)
C27 C28 C29 C30 -1(2)
C28 C29 C30 N22 -179.3(11)
C28 C29 C30 C25 -0.8(18)
C23 N22 C30 C29 177.1(11)
C23 N22 C30 C25 -1.5(12)
C26 C25 C30 C29 1.2(15)
S24 C25 C30 C29 -176.5(9)
C26 C25 C30 N22 179.9(8)
S24 C25 C30 N22 2.1(11)
C37 P2 C31 C36 -29.5(6)
C23 P2 C31 C36 78.8(6)
Cu1 P2 C31 C36 -155.7(5)
C37 P2 C31 C32 154.1(5)
C23 P2 C31 C32 -97.6(6)
Cu1 P2 C31 C32 27.9(6)
C36 C31 C32 C33 2.3(10)
P2 C31 C32 C33 178.8(6)
C31 C32 C33 C34 -0.2(13)
C32 C33 C34 C35 -2.1(15)
C33 C34 C35 C36 2.3(14)
C34 C35 C36 C31 -0.2(12)
C32 C31 C36 C35 -2.2(11)
P2 C31 C36 C35 -178.4(6)
C23 P2 C37 C38 -163.0(5)
C31 P2 C37 C38 -57.2(6)
Cu1 P2 C37 C38 71.1(5)
C23 P2 C37 C42 26.9(6)
C31 P2 C37 C42 132.7(6)
Cu1 P2 C37 C42 -99.0(5)
C42 C37 C38 C39 -2.1(10)
P2 C37 C38 C39 -172.5(5)
C37 C38 C39 C40 0.5(11)
C38 C39 C40 C41 1.1(12)
C39 C40 C41 C42 -1.1(13)
C38 C37 C42 C41 2.1(10)
P2 C37 C42 C41 171.9(6)
C40 C41 C42 C37 -0.5(12)
N1 Cu2 P3 C44 -59.0(3)
I2 Cu2 P3 C44 179.7(2)
I1 Cu2 P3 C44 71.3(2)
Cu1 Cu2 P3 C44 134.1(2)
N1 Cu2 P3 C52 -179.8(3)
I2 Cu2 P3 C52 58.9(2)
I1 Cu2 P3 C52 -49.5(2)
Cu1 Cu2 P3 C52 13.3(3)
N1 Cu2 P3 C58 61.4(3)
I2 Cu2 P3 C58 -59.9(2)
I1 Cu2 P3 C58 -168.2(2)
Cu1 Cu2 P3 C58 -105.5(2)
C51 N43 C44 S45 -1.3(7)
C51 N43 C44 P3 -177.6(4)
C52 P3 C44 N43 -160.5(5)
C58 P3 C44 N43 -55.5(6)
Cu2 P3 C44 N43 69.8(6)
C52 P3 C44 S45 23.5(4)
C58 P3 C44 S45 128.5(4)
Cu2 P3 C44 S45 -106.1(3)
N43 C44 S45 C46 0.3(5)
P3 C44 S45 C46 176.5(4)
C44 S45 C46 C51 0.8(5)
C44 S45 C46 C47 177.8(7)
C51 C46 C47 C48 0.7(10)
S45 C46 C47 C48 -176.0(6)
C46 C47 C48 C49 -0.3(11)
C47 C48 C49 C50 -0.7(11)
C48 C49 C50 C51 1.2(11)
C44 N43 C51 C46 2.1(8)
C44 N43 C51 C50 -176.9(6)
C47 C46 C51 N43 -179.1(6)
S45 C46 C51 N43 -1.8(7)
C47 C46 C51 C50 -0.1(10)
S45 C46 C51 C50 177.2(5)
C49 C50 C51 N43 178.0(6)
C49 C50 C51 C46 -0.9(10)
C44 P3 C52 C53 -115.9(5)
C58 P3 C52 C53 138.5(5)
Cu2 P3 C52 C53 14.2(6)
C44 P3 C52 C57 62.7(5)
C58 P3 C52 C57 -42.9(6)
Cu2 P3 C52 C57 -167.2(4)
C57 C52 C53 C54 0.9(10)
P3 C52 C53 C54 179.5(5)
C52 C53 C54 C55 -0.2(10)
C53 C54 C55 C56 -0.6(11)
C54 C55 C56 C57 0.7(10)
C55 C56 C57 C52 0.0(10)
C53 C52 C57 C56 -0.8(10)
P3 C52 C57 C56 -179.4(5)
C44 P3 C58 C63 -166.8(4)
C52 P3 C58 C63 -63.5(5)
Cu2 P3 C58 C63 64.2(5)
C44 P3 C58 C59 16.5(6)
C52 P3 C58 C59 119.8(5)
Cu2 P3 C58 C59 -112.6(5)
C63 C58 C59 C60 -0.4(9)
P3 C58 C59 C60 176.3(5)
C58 C59 C60 C61 -1.8(9)
C59 C60 C61 C62 2.1(9)
C60 C61 C62 C63 -0.3(9)
C59 C58 C63 C62 2.2(9)
P3 C58 C63 C62 -174.7(4)
C61 C62 C63 C58 -1.8(9)
Cu2' I2' Cu1' P2' 154.71(6)
Cu2' I2' Cu1' P1' -77.75(5)
Cu2' I2' Cu1' I1' 34.18(3)
Cu2' I1' Cu1' P2' -160.09(5)
Cu2' I1' Cu1' P1' 77.13(5)
Cu2' I1' Cu1' I2' -35.65(3)
Cu1' I1' Cu2' N1' -81.46(15)
Cu1' I1' Cu2' P3' 140.08(6)
Cu1' I1' Cu2' I2' 32.65(2)
Cu1' I2' Cu2' N1' 81.05(14)
Cu1' I2' Cu2' P3' -148.96(6)
Cu1' I2' Cu2' I1' -33.79(2)
P2' Cu1' Cu2' N1' 165.89(19)
P1' Cu1' Cu2' N1' 0.68(14)
I2' Cu1' Cu2' N1' -109.06(14)
I1' Cu1' Cu2' N1' 109.83(14)
P2' Cu1' Cu2' P3' -27.70(18)
P1' Cu1' Cu2' P3' 167.09(10)
I2' Cu1' Cu2' P3' 57.35(9)
I1' Cu1' Cu2' P3' -83.76(10)
P2' Cu1' Cu2' I1' 56.06(14)
P1' Cu1' Cu2' I1' -109.15(5)
I2' Cu1' Cu2' I1' 141.11(3)
P2' Cu1' Cu2' I2' -85.05(14)
P1' Cu1' Cu2' I2' 109.74(5)
I1' Cu1' Cu2' I2' -141.11(3)
P2' Cu1' P1' C2' 178.62(19)
I2' Cu1' P1' C2' 51.5(2)
I1' Cu1' P1' C2' -63.4(2)
Cu2' Cu1' P1' C2' -7.70(19)
P2' Cu1' P1' C10' -67.7(2)
I2' Cu1' P1' C10' 165.2(2)
I1' Cu1' P1' C10' 50.3(2)
Cu2' Cu1' P1' C10' 106.0(2)
P2' Cu1' P1' C16' 59.4(2)
I2' Cu1' P1' C16' -67.7(2)
I1' Cu1' P1' C16' 177.4(2)
Cu2' Cu1' P1' C16' -126.9(2)
P3' Cu2' N1' C2' -160.2(4)
I1' Cu2' N1' C2' 67.8(4)
I2' Cu2' N1' C2' -45.1(5)
Cu1' Cu2' N1' C2' 10.0(4)
P3' Cu2' N1' C9' 3.5(5)
I1' Cu2' N1' C9' -128.5(4)
I2' Cu2' N1' C9' 118.6(4)
Cu1' Cu2' N1' C9' 173.7(4)
C9' N1' C2' S3' -3.0(6)
Cu2' N1' C2' S3' 162.9(3)
C9' N1' C2' P1' 174.4(4)
Cu2' N1' C2' P1' -19.7(7)
C10' P1' C2' N1' -101.8(5)
C16' P1' C2' N1' 152.3(5)
Cu1' P1' C2' N1' 18.4(5)
C10' P1' C2' S3' 75.5(4)
C16' P1' C2' S3' -30.4(4)
Cu1' P1' C2' S3' -164.3(3)
N1' C2' S3' C4' 2.7(5)
P1' C2' S3' C4' -174.8(4)
C2' S3' C4' C9' -1.5(4)
C2' S3' C4' C5' -179.6(6)
C9' C4' C5' C6' 0.9(9)
S3' C4' C5' C6' 178.7(5)
C4' C5' C6' C7' 0.2(9)
C5' C6' C7' C8' -0.9(9)
C6' C7' C8' C9' 0.4(9)
C2' N1' C9' C8' -178.4(5)
Cu2' N1' C9' C8' 16.1(8)
C2' N1' C9' C4' 1.8(7)
Cu2' N1' C9' C4' -163.7(4)
C7' C8' C9' N1' -179.0(5)
C7' C8' C9' C4' 0.7(8)
C5' C4' C9' N1' 178.4(5)
S3' C4' C9' N1' 0.2(6)
C5' C4' C9' C8' -1.4(8)
S3' C4' C9' C8' -179.6(4)
C2' P1' C10' C11' 23.2(6)
C16' P1' C10' C11' 125.8(5)
Cu1' P1' C10' C11' -96.1(5)
C2' P1' C10' C15' -161.8(5)
C16' P1' C10' C15' -59.2(5)
Cu1' P1' C10' C15' 78.9(5)
C15' C10' C11' C12' 0.6(9)
P1' C10' C11' C12' 175.6(5)
C10' C11' C12' C13' 0.2(10)
C11' C12' C13' C14' -0.9(10)
C12' C13' C14' C15' 0.6(10)
C13' C14' C15' C10' 0.3(10)
C11' C10' C15' C14' -0.9(9)
P1' C10' C15' C14' -176.1(5)
C2' P1' C16' C17' -94.2(5)
C10' P1' C16' C17' 161.1(5)
Cu1' P1' C16' C17' 30.3(6)
C2' P1' C16' C21' 81.3(6)
C10' P1' C16' C21' -23.4(6)
Cu1' P1' C16' C21' -154.2(4)
C21' C16' C17' C18' 0.1(10)
P1' C16' C17' C18' 175.8(5)
C16' C17' C18' C19' -0.3(11)
C17' C18' C19' C20' 0.6(11)
C18' C19' C20' C21' -0.7(11)
C19' C20' C21' C16' 0.5(11)
C17' C16' C21' C20' -0.2(10)
P1' C16' C21' C20' -175.7(5)
P1' Cu1' P2' C37' 54.6(2)
I2' Cu1' P2' C37' 177.3(2)
I1' Cu1' P2' C37' -61.6(2)
Cu2' Cu1' P2' C37' -109.1(3)
P1' Cu1' P2' C23' -63.4(2)
I2' Cu1' P2' C23' 59.3(2)
I1' Cu1' P2' C23' -179.5(2)
Cu2' Cu1' P2' C23' 133.0(2)
P1' Cu1' P2' C31' -179.6(3)
I2' Cu1' P2' C31' -56.9(3)
I1' Cu1' P2' C31' 64.2(3)
Cu2' Cu1' P2' C31' 16.7(3)
C30' N22' C23' S24' -0.1(7)
C30' N22' C23' P2' -174.3(4)
C37' P2' C23' N22' -57.9(6)
C31' P2' C23' N22' -166.2(5)
Cu1' P2' C23' N22' 68.0(5)
C37' P2' C23' S24' 128.3(4)
C31' P2' C23' S24' 20.0(5)
Cu1' P2' C23' S24' -105.8(3)
N22' C23' S24' C25' 0.6(5)
P2' C23' S24' C25' 174.8(4)
C23' S24' C25' C30' -0.9(5)
C23' S24' C25' C26' 179.6(7)
C30' C25' C26' C27' 0.9(12)
S24' C25' C26' C27' -179.7(6)
C25' C26' C27' C28' -1.0(13)
C26' C27' C28' C29' 1.1(13)
C27' C28' C29' C30' -1.0(12)
C23' N22' C30' C25' -0.6(8)
C23' N22' C30' C29' -179.2(6)
C26' C25' C30' N22' -179.4(7)
S24' C25' C30' N22' 1.0(7)
C26' C25' C30' C29' -0.8(11)
S24' C25' C30' C29' 179.7(5)
C28' C29' C30' N22' 179.3(6)
C28' C29' C30' C25' 0.8(10)
C37' P2' C31' C36' -14.6(7)
C23' P2' C31' C36' 93.2(7)
Cu1' P2' C31' C36' -146.4(6)
C37' P2' C31' C32' 162.0(6)
C23' P2' C31' C32' -90.2(6)
Cu1' P2' C31' C32' 30.2(6)
C36' C31' C32' C33' -3.2(11)
P2' C31' C32' C33' -179.9(6)
C31' C32' C33' C34' 3.4(12)
C32' C33' C34' C35' -1.9(13)
C33' C34' C35' C36' 0.3(13)
C32' C31' C36' C35' 1.6(12)
P2' C31' C36' C35' 178.2(7)
C34' C35' C36' C31' -0.2(14)
C23' P2' C37' C42' -8.8(6)
C31' P2' C37' C42' 97.8(6)
Cu1' P2' C37' C42' -130.0(5)
C23' P2' C37' C38' 169.3(6)
C31' P2' C37' C38' -84.2(6)
Cu1' P2' C37' C38' 48.0(6)
C42' C37' C38' C39' -2.0(12)
P2' C37' C38' C39' 179.9(7)
C37' C38' C39' C40' 0.1(14)
C38' C39' C40' C41' 1.9(14)
C39' C40' C41' C42' -2.0(13)
C40' C41' C42' C37' 0.1(12)
C38' C37' C42' C41' 1.9(11)
P2' C37' C42' C41' 179.9(6)
N1' Cu2' P3' C44' -70.2(3)
I1' Cu2' P3' C44' 60.6(3)
I2' Cu2' P3' C44' 171.3(2)
Cu1' Cu2' P3' C44' 126.1(2)
N1' Cu2' P3' C52' 48.5(3)
I1' Cu2' P3' C52' 179.4(2)
I2' Cu2' P3' C52' -69.9(2)
Cu1' Cu2' P3' C52' -115.1(2)
N1' Cu2' P3' C58' 170.2(3)
I1' Cu2' P3' C58' -58.9(2)
I2' Cu2' P3' C58' 51.8(2)
Cu1' Cu2' P3' C58' 6.6(3)
C51' N43' C44' S45' 2.0(8)
C51' N43' C44' P3' 178.4(5)
C52' P3' C44' N43' -116.9(6)
C58' P3' C44' N43' 136.4(6)
Cu2' P3' C44' N43' 9.3(6)
C52' P3' C44' S45' 59.2(5)
C58' P3' C44' S45' -47.6(5)
Cu2' P3' C44' S45' -174.6(4)
N43' C44' S45' C46' -1.3(6)
P3' C44' S45' C46' -177.4(5)
C44' S45' C46' C47' 179.7(9)
C44' S45' C46' C51' 0.1(6)
C51' C46' C47' C48' -0.9(13)
S45' C46' C47' C48' 179.6(8)
C46' C47' C48' C49' -0.7(15)
C47' C48' C49' C50' 1.4(15)
C48' C49' C50' C51' -0.4(13)
C44' N43' C51' C50' 177.6(7)
C44' N43' C51' C46' -1.9(9)
C49' C50' C51' N43' 179.4(7)
C49' C50' C51' C46' -1.1(11)
C47' C46' C51' N43' -178.7(7)
S45' C46' C51' N43' 1.0(8)
C47' C46' C51' C50' 1.7(12)
S45' C46' C51' C50' -178.6(6)
C44' P3' C52' C57' 22.8(6)
C58' P3' C52' C57' 129.9(5)
Cu2' P3' C52' C57' -101.3(5)
C44' P3' C52' C53' -159.9(4)
C58' P3' C52' C53' -52.8(5)
Cu2' P3' C52' C53' 76.1(5)
C57' C52' C53' C54' 6.3(8)
P3' C52' C53' C54' -171.1(4)
C52' C53' C54' C55' -6.0(9)
C53' C54' C55' C56' 3.6(10)
C54' C55' C56' C57' -1.4(11)
C53' C52' C57' C56' -4.3(9)
P3' C52' C57' C56' 172.9(5)
C55' C56' C57' C52' 1.8(10)
C44' P3' C58' C59' -112.4(5)
C52' P3' C58' C59' 140.8(5)
Cu2' P3' C58' C59' 12.2(6)
C44' P3' C58' C63' 70.0(6)
C52' P3' C58' C63' -36.9(6)
Cu2' P3' C58' C63' -165.4(5)
C63' C58' C59' C60' 0.2(10)
P3' C58' C59' C60' -177.5(5)
C58' C59' C60' C61' -0.7(10)
C59' C60' C61' C62' 0.2(11)
C60' C61' C62' C63' 1.0(10)
C61' C62' C63' C58' -1.5(10)
C59' C58' C63' C62' 0.9(10)
P3' C58' C63' C62' 178.6(5)
